data_4038254
loop_
_publ_author_name
'Maertens, Gaetan'
'Deruer, Elsa'
'Denis, Maxime'
'Canesi, Sylvain'

_publ_section_title
;
 Common Strategy for the Synthesis of Some Strychnos Indole Alkaloids.
;
_journal_name_full 'The Journal of organic chemistry'
_journal_paper_doi 10.1021/acs.joc.0c00572
_journal_year 2020
_chemical_absolute_configuration rmad
_chemical_formula_moiety 'C19 H19 N O4'
_chemical_formula_sum 'C19 H19 N O4'
_chemical_formula_weight 325.35
_space_group_crystal_system trigonal
_space_group_IT_number 144
_space_group_name_Hall 'P 31'
_space_group_name_H-M_alt 'P 31'
_symmetry_cell_setting trigonal
_atom_sites_solution_hydrogens geom
_audit_block_doi 10.5517/ccdc.csd.cc1ktw3c
_audit_creation_method SHELXL-2014
_audit_update_record
;
2016-02-19 deposited with the CCDC.	2020-03-04 downloaded from the CCDC.
;
_cell_angle_alpha 90
_cell_angle_beta 90
_cell_angle_gamma 120
_cell_formula_units_Z 3
_cell_length_a 8.6520(2)
_cell_length_b 8.6520(2)
_cell_length_c 19.0082(6)
_cell_measurement_reflns_used 6230
_cell_measurement_temperature 149(2)
_cell_measurement_theta_max 68.28
_cell_measurement_theta_min 5.91
_cell_volume 1232.27(6)
_computing_cell_refinement 'Bruker SAINT'
_computing_data_collection 'Bruker APEX2'
_computing_data_reduction 'Bruker SAINT'
_computing_molecular_graphics 'Bruker SHELXTL'
_computing_publication_material 'Bruker SHELXTL'
_computing_structure_refinement 'SHELXL-2014 (Sheldrick, 2014)'
_computing_structure_solution 'SHELXS-97 (Sheldrick 2008)'
_diffrn_ambient_temperature 149(2)
_diffrn_measured_fraction_theta_full 1.000
_diffrn_measured_fraction_theta_max 1.000
_diffrn_measurement_device_type 'Bruker APEX-II CCD'
_diffrn_measurement_method '\f and \w scans'
_diffrn_radiation_type CuK\a
_diffrn_radiation_wavelength 1.54178
_diffrn_reflns_av_R_equivalents 0.0734
_diffrn_reflns_av_unetI/netI 0.0461
_diffrn_reflns_Laue_measured_fraction_full 1.000
_diffrn_reflns_Laue_measured_fraction_max 1.000
_diffrn_reflns_limit_h_max 10
_diffrn_reflns_limit_h_min -10
_diffrn_reflns_limit_k_max 10
_diffrn_reflns_limit_k_min -10
_diffrn_reflns_limit_l_max 22
_diffrn_reflns_limit_l_min -22
_diffrn_reflns_number 18370
_diffrn_reflns_point_group_measured_fraction_full 0.999
_diffrn_reflns_point_group_measured_fraction_max 0.998
_diffrn_reflns_theta_full 67.679
_diffrn_reflns_theta_max 68.271
_diffrn_reflns_theta_min 5.905
_exptl_absorpt_coefficient_mu 0.757
_exptl_absorpt_correction_T_max 0.7360
_exptl_absorpt_correction_T_min 0.6560
_exptl_absorpt_correction_type multi-scan
_exptl_absorpt_process_details 'SADABS-2014/2 - Bruker AXS'
_exptl_crystal_colour colourless
_exptl_crystal_density_diffrn 1.315
_exptl_crystal_description needle
_exptl_crystal_F_000 516
_exptl_crystal_size_max 0.359
_exptl_crystal_size_mid 0.161
_exptl_crystal_size_min 0.155
_refine_diff_density_max 0.189
_refine_diff_density_min -0.126
_refine_diff_density_rms 0.035
_refine_ls_abs_structure_details
; 
 Flack x determined using 1376 quotients [(I+)-(I-)]/[(I+)+(I-)] 
 (Parsons, Flack and Wagner, Acta Cryst. B69 (2013) 249-259). 
;
_refine_ls_abs_structure_Flack 0.16(12)
_refine_ls_extinction_coef 0.0082(10)
_refine_ls_extinction_expression Fc^*^=kFc[1+0.001xFc^2^\l^3^/sin(2\q)]^-1/4^
_refine_ls_extinction_method SHELXL
_refine_ls_goodness_of_fit_ref 1.049
_refine_ls_hydrogen_treatment constr
_refine_ls_matrix_type full
_refine_ls_number_parameters 220
_refine_ls_number_reflns 3007
_refine_ls_number_restraints 1
_refine_ls_restrained_S_all 1.049
_refine_ls_R_factor_all 0.0332
_refine_ls_R_factor_gt 0.0319
_refine_ls_shift/su_max 0.000
_refine_ls_shift/su_mean 0.000
_refine_ls_structure_factor_coef Fsqd
_refine_ls_weighting_details 'w=1/[\s^2^(Fo^2^)+(0.0397P)^2^+0.0724P] where P=(Fo^2^+2Fc^2^)/3'
_refine_ls_weighting_scheme calc
_refine_ls_wR_factor_gt 0.0797
_refine_ls_wR_factor_ref 0.0807
_reflns_Friedel_coverage 0.995
_reflns_Friedel_fraction_full 0.998
_reflns_Friedel_fraction_max 0.995
_reflns_number_gt 2906
_reflns_number_total 3007
_reflns_threshold_expression 'I > 2\s(I)'
_cod_data_source_file jo0c00572_si_002.cif
_cod_data_source_block cu_Gaetan1_0m
_cod_original_cell_volume 1232.27(7)
_cod_database_code 4038254
_shelx_space_group_comment
; 
The symmetry employed for this shelxl refinement is uniquely defined 
by the following loop, which should always be used as a source of 
symmetry information in preference to the above space-group names. 
They are only intended as comments. 
;
_shelx_estimated_absorpt_t_min 0.773
_shelx_estimated_absorpt_t_max 0.892
_shelxl_version_number 2014-3

loop_
_space_group_symop_operation_xyz
'x, y, z'
'-y, x-y, z+1/3'
'-x+y, -x, z+2/3'

loop_
_atom_site_label
_atom_site_type_symbol
_atom_site_fract_x
_atom_site_fract_y
_atom_site_fract_z
_atom_site_U_iso_or_equiv
_atom_site_adp_type
_atom_site_occupancy
_atom_site_site_symmetry_order
_atom_site_calc_flag
_atom_site_refinement_flags_posn
_atom_site_refinement_flags_adp
_atom_site_refinement_flags_occupancy
_atom_site_disorder_assembly
_atom_site_disorder_group
O1 O 0.4702(3) 0.8804(4) 1.12731(11) 0.0555(7) Uani 1 1 d . . . . .
O2 O 0.8014(2) 0.6566(2) 0.95467(9) 0.0274(4) Uani 1 1 d . . . . .
O3 O 0.5601(2) 0.4284(2) 1.01512(9) 0.0248(4) Uani 1 1 d . . . . .
O4 O 0.7774(3) 0.9120(2) 0.82201(10) 0.0389(5) Uani 1 1 d . . . . .
N1 N 0.6055(3) 0.8043(2) 0.92044(10) 0.0238(4) Uani 1 1 d . . . . .
C1 C 0.4182(3) 0.7104(3) 1.02212(11) 0.0241(5) Uani 1 1 d . . . . .
C2 C 0.5206(3) 0.6553(3) 0.97040(11) 0.0200(4) Uani 1 1 d . . . . .
H2 H 0.4309 0.5475 0.9440 0.024 Uiso 1 1 calc R U . . .
C3 C 0.6587(3) 0.6136(3) 1.00184(11) 0.0209(5) Uani 1 1 d . . . . .
C4 C 0.7504(3) 0.7199(3) 1.06631(12) 0.0263(5) Uani 1 1 d . . . . .
H4 H 0.8582 0.7253 1.0806 0.032 Uiso 1 1 calc R U . . .
C5 C 0.6903(3) 0.8066(3) 1.10448(13) 0.0306(5) Uani 1 1 d . . . . .
H5 H 0.7577 0.8718 1.1443 0.037 Uiso 1 1 calc R U . . .
C6 C 0.5248(4) 0.8070(4) 1.08843(12) 0.0312(5) Uani 1 1 d . . . . .
C7 C 0.7598(3) 0.6554(3) 0.88156(12) 0.0247(5) Uani 1 1 d . . . . .
H7 H 0.6535 0.5377 0.8693 0.030 Uiso 1 1 calc R U . . .
C8 C 0.7161(3) 0.8033(3) 0.86952(12) 0.0263(5) Uani 1 1 d . . . . .
C9 C 0.9184(3) 0.6814(4) 0.83901(14) 0.0345(6) Uani 1 1 d . . . . .
H9A H 1.0240 0.7941 0.8525 0.052 Uiso 1 1 calc R U . . .
H9B H 0.8941 0.6846 0.7888 0.052 Uiso 1 1 calc R U . . .
H9C H 0.9401 0.5823 0.8481 0.052 Uiso 1 1 calc R U . . .
C10 C 0.6588(4) 0.3527(4) 1.04489(17) 0.0372(6) Uani 1 1 d . . . . .
H10A H 0.7721 0.3976 1.0197 0.056 Uiso 1 1 calc R U . . .
H10B H 0.5894 0.2224 1.0408 0.056 Uiso 1 1 calc R U . . .
H10C H 0.6826 0.3860 1.0946 0.056 Uiso 1 1 calc R U . . .
C11 C 0.5147(3) 0.9014(3) 0.92139(12) 0.0250(5) Uani 1 1 d . . . . .
C12 C 0.5292(4) 1.0320(3) 0.87475(13) 0.0327(6) Uani 1 1 d . . . . .
H12 H 0.6118 1.0714 0.8369 0.039 Uiso 1 1 calc R U . . .
C13 C 0.4180(4) 1.1024(3) 0.88585(15) 0.0369(6) Uani 1 1 d . . . . .
H13 H 0.4234 1.1904 0.8545 0.044 Uiso 1 1 calc R U . . .
C14 C 0.2990(4) 1.0469(3) 0.94183(15) 0.0359(6) Uani 1 1 d . . . . .
H14 H 0.2243 1.0972 0.9481 0.043 Uiso 1 1 calc R U . . .
C15 C 0.2880(3) 0.9186(3) 0.98886(14) 0.0307(5) Uani 1 1 d . . . . .
H15 H 0.2076 0.8817 1.0275 0.037 Uiso 1 1 calc R U . . .
C16 C 0.3966(3) 0.8458(3) 0.97819(12) 0.0242(5) Uani 1 1 d . . . . .
C17 C 0.2398(3) 0.5517(4) 1.04762(13) 0.0313(5) Uani 1 1 d . . . . .
H17A H 0.2658 0.4725 1.0767 0.038 Uiso 1 1 calc R U . . .
H17B H 0.1794 0.5981 1.0781 0.038 Uiso 1 1 calc R U . . .
C18 C 0.1141(3) 0.4430(4) 0.98989(16) 0.0385(6) Uani 1 1 d . . . . .
H18 H 0.0959 0.5052 0.9526 0.046 Uiso 1 1 calc R U . . .
C19 C 0.0277(4) 0.2680(4) 0.9873(2) 0.0520(8) Uani 1 1 d . . . . .
H19A H 0.0427 0.2014 1.0237 0.062 Uiso 1 1 calc R U . . .
H19B H -0.0500 0.2079 0.9490 0.062 Uiso 1 1 calc R U . . .

loop_
_atom_site_aniso_label
_atom_site_aniso_U_11
_atom_site_aniso_U_22
_atom_site_aniso_U_33
_atom_site_aniso_U_23
_atom_site_aniso_U_13
_atom_site_aniso_U_12
O1 0.0756(16) 0.0906(18) 0.0319(10) -0.0247(11) -0.0129(11) 0.0652(15)
O2 0.0199(8) 0.0385(9) 0.0215(8) -0.0012(7) 0.0006(6) 0.0129(7)
O3 0.0227(8) 0.0233(8) 0.0300(8) 0.0018(6) -0.0028(6) 0.0128(6)
O4 0.0514(11) 0.0311(9) 0.0304(9) 0.0097(8) 0.0146(9) 0.0179(9)
N1 0.0273(10) 0.0213(9) 0.0218(9) 0.0012(7) 0.0025(8) 0.0115(8)
C1 0.0269(11) 0.0316(12) 0.0182(10) 0.0006(9) 0.0009(9) 0.0180(10)
C2 0.0197(10) 0.0221(10) 0.0175(10) 0.0013(8) -0.0002(8) 0.0099(9)
C3 0.0185(10) 0.0239(11) 0.0199(11) -0.0007(8) 0.0009(8) 0.0105(9)
C4 0.0241(11) 0.0318(12) 0.0214(11) -0.0013(9) -0.0046(9) 0.0126(9)
C5 0.0365(13) 0.0336(13) 0.0215(11) -0.0066(10) -0.0087(10) 0.0172(11)
C6 0.0413(14) 0.0407(13) 0.0203(12) -0.0033(10) -0.0011(10) 0.0270(12)
C7 0.0223(11) 0.0293(12) 0.0198(10) -0.0034(9) 0.0003(8) 0.0108(9)
C8 0.0298(12) 0.0236(11) 0.0196(11) -0.0013(9) 0.0030(9) 0.0090(9)
C9 0.0287(12) 0.0454(15) 0.0265(12) -0.0036(11) 0.0054(10) 0.0163(11)
C10 0.0332(13) 0.0373(14) 0.0491(16) 0.0031(12) -0.0078(12) 0.0236(12)
C11 0.0314(12) 0.0217(10) 0.0217(10) -0.0032(9) -0.0038(9) 0.0131(9)
C12 0.0445(14) 0.0222(11) 0.0290(12) 0.0007(9) -0.0032(10) 0.0148(10)
C13 0.0512(16) 0.0255(12) 0.0358(14) -0.0024(10) -0.0112(12) 0.0207(12)
C14 0.0407(14) 0.0316(12) 0.0444(15) -0.0087(11) -0.0141(12) 0.0248(12)
C15 0.0308(12) 0.0298(12) 0.0343(13) -0.0068(10) -0.0057(10) 0.0173(10)
C16 0.0267(11) 0.0234(11) 0.0231(11) -0.0032(8) -0.0057(9) 0.0130(9)
C17 0.0311(12) 0.0365(13) 0.0326(12) 0.0118(10) 0.0121(10) 0.0216(11)
C18 0.0231(12) 0.0394(15) 0.0516(18) 0.0082(12) 0.0054(11) 0.0147(11)
C19 0.0316(14) 0.0408(16) 0.079(2) -0.0006(15) 0.0123(15) 0.0148(13)

loop_
_atom_type_symbol
_atom_type_description
_atom_type_scat_dispersion_real
_atom_type_scat_dispersion_imag
_atom_type_scat_source
C C 0.0181 0.0091 'International Tables Vol C Tables 4.2.6.8 and 6.1.1.4'
H H 0.0000 0.0000 'International Tables Vol C Tables 4.2.6.8 and 6.1.1.4'
N N 0.0311 0.0180 'International Tables Vol C Tables 4.2.6.8 and 6.1.1.4'
O O 0.0492 0.0322 'International Tables Vol C Tables 4.2.6.8 and 6.1.1.4'

loop_
_citation_id
_citation_doi
_citation_year
1 10.1002/chem.201601319 2016

loop_
_geom_angle_atom_site_label_1
_geom_angle_atom_site_label_2
_geom_angle_atom_site_label_3
_geom_angle
_geom_angle_site_symmetry_1
_geom_angle_site_symmetry_3
_geom_angle_publ_flag
C3 O2 C7 115.37(16) . . ?
C3 O3 C10 115.58(18) . . ?
C8 N1 C11 127.9(2) . . ?
C8 N1 C2 119.88(18) . . ?
C11 N1 C2 109.39(18) . . ?
C16 C1 C6 107.55(19) . . ?
C16 C1 C17 113.76(19) . . ?
C6 C1 C17 106.7(2) . . ?
C16 C1 C2 101.39(17) . . ?
C6 C1 C2 114.06(19) . . ?
C17 C1 C2 113.39(19) . . ?
N1 C2 C3 110.63(18) . . ?
N1 C2 C1 104.63(17) . . ?
C3 C2 C1 117.26(18) . . ?
N1 C2 H2 108.0 . . ?
C3 C2 H2 108.0 . . ?
C1 C2 H2 108.0 . . ?
O3 C3 O2 111.33(17) . . ?
O3 C3 C4 112.59(18) . . ?
O2 C3 C4 103.40(18) . . ?
O3 C3 C2 103.74(16) . . ?
O2 C3 C2 111.79(18) . . ?
C4 C3 C2 114.24(18) . . ?
C5 C4 C3 123.9(2) . . ?
C5 C4 H4 118.0 . . ?
C3 C4 H4 118.0 . . ?
C4 C5 C6 123.3(2) . . ?
C4 C5 H5 118.4 . . ?
C6 C5 H5 118.4 . . ?
O1 C6 C5 120.7(2) . . ?
O1 C6 C1 119.9(2) . . ?
C5 C6 C1 119.3(2) . . ?
O2 C7 C9 108.16(19) . . ?
O2 C7 C8 107.86(18) . . ?
C9 C7 C8 112.5(2) . . ?
O2 C7 H7 109.4 . . ?
C9 C7 H7 109.4 . . ?
C8 C7 H7 109.4 . . ?
O4 C8 N1 123.9(2) . . ?
O4 C8 C7 124.4(2) . . ?
N1 C8 C7 111.60(19) . . ?
C7 C9 H9A 109.5 . . ?
C7 C9 H9B 109.5 . . ?
H9A C9 H9B 109.5 . . ?
C7 C9 H9C 109.5 . . ?
H9A C9 H9C 109.5 . . ?
H9B C9 H9C 109.5 . . ?
O3 C10 H10A 109.5 . . ?
O3 C10 H10B 109.5 . . ?
H10A C10 H10B 109.5 . . ?
O3 C10 H10C 109.5 . . ?
H10A C10 H10C 109.5 . . ?
H10B C10 H10C 109.5 . . ?
C12 C11 C16 121.7(2) . . ?
C12 C11 N1 128.7(2) . . ?
C16 C11 N1 109.6(2) . . ?
C13 C12 C11 117.3(3) . . ?
C13 C12 H12 121.4 . . ?
C11 C12 H12 121.4 . . ?
C12 C13 C14 121.4(2) . . ?
C12 C13 H13 119.3 . . ?
C14 C13 H13 119.3 . . ?
C13 C14 C15 120.8(2) . . ?
C13 C14 H14 119.6 . . ?
C15 C14 H14 119.6 . . ?
C16 C15 C14 118.6(2) . . ?
C16 C15 H15 120.7 . . ?
C14 C15 H15 120.7 . . ?
C15 C16 C11 120.2(2) . . ?
C15 C16 C1 129.9(2) . . ?
C11 C16 C1 109.8(2) . . ?
C18 C17 C1 114.6(2) . . ?
C18 C17 H17A 108.6 . . ?
C1 C17 H17A 108.6 . . ?
C18 C17 H17B 108.6 . . ?
C1 C17 H17B 108.6 . . ?
H17A C17 H17B 107.6 . . ?
C19 C18 C17 124.6(3) . . ?
C19 C18 H18 117.7 . . ?
C17 C18 H18 117.7 . . ?
C18 C19 H19A 120.0 . . ?
C18 C19 H19B 120.0 . . ?
H19A C19 H19B 120.0 . . ?

loop_
_geom_bond_atom_site_label_1
_geom_bond_atom_site_label_2
_geom_bond_distance
_geom_bond_site_symmetry_2
_geom_bond_publ_flag
O1 C6 1.213(3) . ?
O2 C3 1.417(3) . ?
O2 C7 1.434(3) . ?
O3 C3 1.411(3) . ?
O3 C10 1.427(3) . ?
O4 C8 1.217(3) . ?
N1 C8 1.364(3) . ?
N1 C11 1.409(3) . ?
N1 C2 1.468(3) . ?
C1 C16 1.525(3) . ?
C1 C6 1.538(3) . ?
C1 C17 1.544(3) . ?
C1 C2 1.549(3) . ?
C2 C3 1.531(3) . ?
C2 H2 1.0000 . ?
C3 C4 1.499(3) . ?
C4 C5 1.323(4) . ?
C4 H4 0.9500 . ?
C5 C6 1.466(4) . ?
C5 H5 0.9500 . ?
C7 C9 1.510(3) . ?
C7 C8 1.522(3) . ?
C7 H7 1.0000 . ?
C9 H9A 0.9800 . ?
C9 H9B 0.9800 . ?
C9 H9C 0.9800 . ?
C10 H10A 0.9800 . ?
C10 H10B 0.9800 . ?
C10 H10C 0.9800 . ?
C11 C12 1.391(3) . ?
C11 C16 1.396(3) . ?
C12 C13 1.388(4) . ?
C12 H12 0.9500 . ?
C13 C14 1.389(4) . ?
C13 H13 0.9500 . ?
C14 C15 1.391(4) . ?
C14 H14 0.9500 . ?
C15 C16 1.383(3) . ?
C15 H15 0.9500 . ?
C17 C18 1.499(4) . ?
C17 H17A 0.9900 . ?
C17 H17B 0.9900 . ?
C18 C19 1.312(5) . ?
C18 H18 0.9500 . ?
C19 H19A 0.9500 . ?
C19 H19B 0.9500 . ?

loop_
_geom_torsion_atom_site_label_1
_geom_torsion_atom_site_label_2
_geom_torsion_atom_site_label_3
_geom_torsion_atom_site_label_4
_geom_torsion
_geom_torsion_site_symmetry_1
_geom_torsion_site_symmetry_2
_geom_torsion_site_symmetry_3
_geom_torsion_site_symmetry_4
_geom_torsion_publ_flag
C8 N1 C2 C3 49.0(3) . . . . ?
C11 N1 C2 C3 -148.42(18) . . . . ?
C8 N1 C2 C1 176.17(19) . . . . ?
C11 N1 C2 C1 -21.3(2) . . . . ?
C16 C1 C2 N1 22.1(2) . . . . ?
C6 C1 C2 N1 -93.2(2) . . . . ?
C17 C1 C2 N1 144.43(19) . . . . ?
C16 C1 C2 C3 145.05(19) . . . . ?
C6 C1 C2 C3 29.8(3) . . . . ?
C17 C1 C2 C3 -92.6(2) . . . . ?
C10 O3 C3 O2 59.4(3) . . . . ?
C10 O3 C3 C4 -56.2(3) . . . . ?
C10 O3 C3 C2 179.7(2) . . . . ?
C7 O2 C3 O3 90.2(2) . . . . ?
C7 O2 C3 C4 -148.72(18) . . . . ?
C7 O2 C3 C2 -25.4(3) . . . . ?
N1 C2 C3 O3 -149.30(17) . . . . ?
C1 C2 C3 O3 90.9(2) . . . . ?
N1 C2 C3 O2 -29.2(2) . . . . ?
C1 C2 C3 O2 -149.06(18) . . . . ?
N1 C2 C3 C4 87.8(2) . . . . ?
C1 C2 C3 C4 -32.1(3) . . . . ?
O3 C3 C4 C5 -101.0(3) . . . . ?
O2 C3 C4 C5 138.8(2) . . . . ?
C2 C3 C4 C5 17.1(3) . . . . ?
C3 C4 C5 C6 0.7(4) . . . . ?
C4 C5 C6 O1 175.9(3) . . . . ?
C4 C5 C6 C1 -3.1(4) . . . . ?
C16 C1 C6 O1 57.1(3) . . . . ?
C17 C1 C6 O1 -65.3(3) . . . . ?
C2 C1 C6 O1 168.7(3) . . . . ?
C16 C1 C6 C5 -123.9(2) . . . . ?
C17 C1 C6 C5 113.7(3) . . . . ?
C2 C1 C6 C5 -12.3(3) . . . . ?
C3 O2 C7 C9 -173.2(2) . . . . ?
C3 O2 C7 C8 64.8(2) . . . . ?
C11 N1 C8 O4 13.4(4) . . . . ?
C2 N1 C8 O4 172.4(2) . . . . ?
C11 N1 C8 C7 -169.3(2) . . . . ?
C2 N1 C8 C7 -10.3(3) . . . . ?
O2 C7 C8 O4 132.3(2) . . . . ?
C9 C7 C8 O4 13.1(4) . . . . ?
O2 C7 C8 N1 -45.0(2) . . . . ?
C9 C7 C8 N1 -164.2(2) . . . . ?
C8 N1 C11 C12 -7.1(4) . . . . ?
C2 N1 C11 C12 -167.9(2) . . . . ?
C8 N1 C11 C16 171.8(2) . . . . ?
C2 N1 C11 C16 11.1(2) . . . . ?
C16 C11 C12 C13 -1.5(4) . . . . ?
N1 C11 C12 C13 177.3(2) . . . . ?
C11 C12 C13 C14 1.0(4) . . . . ?
C12 C13 C14 C15 0.1(4) . . . . ?
C13 C14 C15 C16 -0.8(4) . . . . ?
C14 C15 C16 C11 0.2(3) . . . . ?
C14 C15 C16 C1 177.3(2) . . . . ?
C12 C11 C16 C15 1.0(3) . . . . ?
N1 C11 C16 C15 -178.0(2) . . . . ?
C12 C11 C16 C1 -176.7(2) . . . . ?
N1 C11 C16 C1 4.3(3) . . . . ?
C6 C1 C16 C15 -73.9(3) . . . . ?
C17 C1 C16 C15 44.0(3) . . . . ?
C2 C1 C16 C15 166.1(2) . . . . ?
C6 C1 C16 C11 103.4(2) . . . . ?
C17 C1 C16 C11 -138.7(2) . . . . ?
C2 C1 C16 C11 -16.6(2) . . . . ?
C16 C1 C17 C18 60.0(3) . . . . ?
C6 C1 C17 C18 178.4(2) . . . . ?
C2 C1 C17 C18 -55.2(3) . . . . ?
C1 C17 C18 C19 133.7(3) . . . . ?
